data_1516019
loop_
_publ_author_name
'Reshak, A. H.'
'Chen, Xuean'
'Auluck, S.'
'Kamarudin, H.'
'Chysk\'y, Jan'
'Wojciechowski, A.'
'Kityk, I. V.'

_publ_section_title
;
 Linear and nonlinear optical susceptibilities and the hyperpolarizability
 of borate LiBaB9O15 single-crystal: theory and experiment.
;
_journal_issue 45
_journal_name_full 'The journal of physical chemistry. B'
_journal_page_first 14141
_journal_page_last 14150
_journal_paper_doi 10.1021/jp4077905
_journal_volume 117
_journal_year 2013
_chemical_formula_moiety 'B9 O15, 3(Ba0.33), 3(Li0.33)'
_chemical_formula_sum 'B9 Ba Li O15'
_chemical_formula_weight 481.57
_chemical_name_systematic
;
 ?
;
_space_group_IT_number 161
_symmetry_cell_setting trigonal
_symmetry_space_group_name_Hall 'R 3 -2"c'
_symmetry_space_group_name_H-M 'R 3 c :H'
_atom_sites_solution_primary direct
_atom_sites_solution_secondary difmap
_audit_creation_method SHELXL-97
_cell_angle_alpha 90.00
_cell_angle_beta 90.00
_cell_angle_gamma 120.00
_cell_formula_units_Z 6
_cell_length_a 10.9730(10)
_cell_length_b 10.9730(10)
_cell_length_c 17.049(2)
_cell_measurement_reflns_used 25
_cell_measurement_temperature 290
_cell_measurement_theta_max 22.49
_cell_measurement_theta_min 22.38
_cell_volume 1777.8(3)
_computing_cell_refinement 'RIGAKU/AFC Diffractometer Control Software'
_computing_data_collection 'Rigaku/AFC Diffractometer Control Software (Rigaku Corporation, 1994)'
_computing_data_reduction 'RIGAKU/AFC Diffractometer Control Software'
_computing_molecular_graphics 'ATOMS (Dowty, 1999)'
_computing_publication_material SHELXL97
_computing_structure_refinement 'SHELXL97 (Sheldrick, 2008)'
_computing_structure_solution 'SHELXS97 (Sheldrick, 2008)'
_diffrn_ambient_temperature 290
_diffrn_measured_fraction_theta_full 0.990
_diffrn_measured_fraction_theta_max 0.990
_diffrn_measurement_device_type 'Rigaku AFC7R'
_diffrn_measurement_method '2\q - \w'
_diffrn_radiation_monochromator graphite
_diffrn_radiation_source 'fine-focus sealed tube'
_diffrn_radiation_type MoK\a
_diffrn_radiation_wavelength 0.71073
_diffrn_reflns_av_R_equivalents 0.0219
_diffrn_reflns_av_sigmaI/netI 0.0220
_diffrn_reflns_limit_h_max 13
_diffrn_reflns_limit_h_min -13
_diffrn_reflns_limit_k_max 15
_diffrn_reflns_limit_k_min 0
_diffrn_reflns_limit_l_max 23
_diffrn_reflns_limit_l_min 0
_diffrn_reflns_number 1100
_diffrn_reflns_theta_full 29.96
_diffrn_reflns_theta_max 29.96
_diffrn_reflns_theta_min 3.21
_diffrn_standards_decay_% 0.85
_diffrn_standards_interval_count 150
_diffrn_standards_interval_time 120
_diffrn_standards_number 3
_exptl_absorpt_coefficient_mu 3.442
_exptl_absorpt_correction_T_max 0.714
_exptl_absorpt_correction_T_min 0.505
_exptl_absorpt_correction_type psi-scan
_exptl_absorpt_process_details '(Kopfman & Huber, 1968)'
_exptl_crystal_colour colorless
_exptl_crystal_density_diffrn 2.699
_exptl_crystal_density_meas ?
_exptl_crystal_density_method 'not measured'
_exptl_crystal_description prism
_exptl_crystal_F_000 1344
_exptl_crystal_size_max 0.2
_exptl_crystal_size_mid 0.1
_exptl_crystal_size_min 0.1
_refine_diff_density_max 0.474
_refine_diff_density_min -0.360
_refine_diff_density_rms 0.072
_refine_ls_abs_structure_details 'Flack H D (1983), Acta Cryst. A39, 876-881'
_refine_ls_abs_structure_Flack -0.03(8)
_refine_ls_extinction_coef 0.00144(11)
_refine_ls_extinction_expression Fc^*^=kFc[1+0.001xFc^2^\l^3^/sin(2\q)]^-1/4^
_refine_ls_extinction_method SHELXL
_refine_ls_goodness_of_fit_ref 1.137
_refine_ls_matrix_type full
_refine_ls_number_parameters 64
_refine_ls_number_reflns 588
_refine_ls_number_restraints 1
_refine_ls_restrained_S_all 1.136
_refine_ls_R_factor_all 0.0151
_refine_ls_R_factor_gt 0.0131
_refine_ls_shift/su_max 0.000
_refine_ls_shift/su_mean 0.000
_refine_ls_structure_factor_coef Fsqd
_refine_ls_weighting_details 'calc w=1/[\s^2^(Fo^2^)+(0.0128P)^2^+1.9024P] where P=(Fo^2^+2Fc^2^)/3'
_refine_ls_weighting_scheme calc
_refine_ls_wR_factor_gt 0.0350
_refine_ls_wR_factor_ref 0.0354
_reflns_number_gt 541
_reflns_number_total 588
_reflns_threshold_expression >2sigma(I)
_cod_data_source_file jp4077905_si_001.cif
_cod_data_source_block LiBaB9O15
_cod_depositor_comments
;
The following automatic conversions were performed:

'_exptl_crystal_density_meas' value 'not measured' was changed to '?'
- the value is perceived as not measured.

Automatic conversion script
Id: cif_fix_values 3008 2015-01-20 13:52:24Z robertas 
;
_cod_original_sg_symbol_H-M 'R 3 c'
_cod_database_code 1516019

loop_
_symmetry_equiv_pos_as_xyz
'x, y, z'
'-y, x-y, z'
'-x+y, -x, z'
'-y, -x, z+1/2'
'-x+y, y, z+1/2'
'x, x-y, z+1/2'
'x+2/3, y+1/3, z+1/3'
'-y+2/3, x-y+1/3, z+1/3'
'-x+y+2/3, -x+1/3, z+1/3'
'-y+2/3, -x+1/3, z+5/6'
'-x+y+2/3, y+1/3, z+5/6'
'x+2/3, x-y+1/3, z+5/6'
'x+1/3, y+2/3, z+2/3'
'-y+1/3, x-y+2/3, z+2/3'
'-x+y+1/3, -x+2/3, z+2/3'
'-y+1/3, -x+2/3, z+7/6'
'-x+y+1/3, y+2/3, z+7/6'
'x+1/3, x-y+2/3, z+7/6'

loop_
_atom_site_label
_atom_site_type_symbol
_atom_site_fract_x
_atom_site_fract_y
_atom_site_fract_z
_atom_site_U_iso_or_equiv
_atom_site_adp_type
_atom_site_occupancy
_atom_site_symmetry_multiplicity
_atom_site_calc_flag
_atom_site_refinement_flags
Ba1 Ba 0.0000 0.0000 -0.0007(3) 0.01408(10) Uani 1 3 d S
Li1 Li 0.0000 0.0000 0.2339(6) 0.021(2) Uiso 1 3 d S
B1 B 0.3984(8) 0.2691(8) 0.0227(5) 0.0088(13) Uiso 1 1 d .
B2 B 0.4643(9) 0.3987(9) 0.1453(5) 0.0123(14) Uiso 1 1 d .
B3 B 0.2391(4) 0.3392(7) 0.0817(6) 0.0081(5) Uiso 1 1 d .
O1 O 0.4949(4) 0.3330(8) 0.0834(6) 0.0154(4) Uani 1 1 d .
O2 O 0.2686(5) 0.2496(5) 0.0295(3) 0.0126(9) Uani 1 1 d .
O3 O 0.2168(6) 0.4400(11) 0.0388(4) 0.013(2) Uani 1 1 d .
O4 O 0.3464(6) 0.4107(5) 0.1411(3) 0.0137(10) Uani 1 1 d .
O5 O 0.1126(7) 0.2265(11) 0.1255(4) 0.0098(17) Uani 1 1 d .

loop_
_atom_site_aniso_label
_atom_site_aniso_U_11
_atom_site_aniso_U_22
_atom_site_aniso_U_33
_atom_site_aniso_U_23
_atom_site_aniso_U_13
_atom_site_aniso_U_12
Ba1 0.01000(10) 0.01000(10) 0.02225(14) 0.000 0.000 0.00500(5)
O1 0.020(2) 0.0235(9) 0.0134(6) -0.0086(6) -0.007(2) 0.019(2)
O2 0.0089(18) 0.016(2) 0.014(2) -0.0080(16) -0.0004(17) 0.0066(18)
O3 0.017(3) 0.006(3) 0.015(4) 0.002(3) -0.003(2) 0.004(2)
O4 0.0137(19) 0.021(2) 0.010(2) -0.0067(17) -0.0031(17) 0.0111(17)
O5 0.014(3) 0.015(4) 0.007(3) -0.004(3) 0.0011(18) 0.012(2)

loop_
_atom_type_symbol
_atom_type_description
_atom_type_scat_dispersion_real
_atom_type_scat_dispersion_imag
_atom_type_scat_source
Li Li -0.0003 0.0001 'International Tables Vol C Tables 4.2.6.8 and 6.1.1.4'
B B 0.0013 0.0007 'International Tables Vol C Tables 4.2.6.8 and 6.1.1.4'
O O 0.0106 0.0060 'International Tables Vol C Tables 4.2.6.8 and 6.1.1.4'
Ba Ba -0.3244 2.2819 'International Tables Vol C Tables 4.2.6.8 and 6.1.1.4'

loop_
_geom_angle_atom_site_label_1
_geom_angle_atom_site_label_2
_geom_angle_atom_site_label_3
_geom_angle
_geom_angle_site_symmetry_1
_geom_angle_site_symmetry_3
O2 Ba1 O2 116.91(9) . 3
O2 Ba1 O2 116.91(9) . 2
O2 Ba1 O2 116.91(9) 3 2
O2 Ba1 O4 61.45(19) . 10_554
O2 Ba1 O4 63.66(19) 3 10_554
O2 Ba1 O4 177.8(3) 2 10_554
O2 Ba1 O4 177.8(3) . 11_444
O2 Ba1 O4 61.45(19) 3 11_444
O2 Ba1 O4 63.66(19) 2 11_444
O4 Ba1 O4 117.92(7) 10_554 11_444
O2 Ba1 O4 63.66(19) . 12_454
O2 Ba1 O4 177.8(3) 3 12_454
O2 Ba1 O4 61.45(19) 2 12_454
O4 Ba1 O4 117.92(7) 10_554 12_454
O4 Ba1 O4 117.92(7) 11_444 12_454
O2 Ba1 O5 45.25(19) . .
O2 Ba1 O5 119.9(2) 3 .
O2 Ba1 O5 80.10(15) 2 .
O4 Ba1 O5 97.76(13) 10_554 .
O4 Ba1 O5 133.79(19) 11_444 .
O4 Ba1 O5 58.8(2) 12_454 .
O2 Ba1 O5 80.10(15) . 3
O2 Ba1 O5 45.25(19) 3 3
O2 Ba1 O5 119.9(2) 2 3
O4 Ba1 O5 58.8(2) 10_554 3
O4 Ba1 O5 97.77(13) 11_444 3
O4 Ba1 O5 133.79(19) 12_454 3
O5 Ba1 O5 75.5(3) . 3
O2 Ba1 O5 119.9(2) . 2
O2 Ba1 O5 80.10(15) 3 2
O2 Ba1 O5 45.25(19) 2 2
O4 Ba1 O5 133.79(19) 10_554 2
O4 Ba1 O5 58.8(2) 11_444 2
O4 Ba1 O5 97.76(13) 12_454 2
O5 Ba1 O5 75.5(3) . 2
O5 Ba1 O5 75.5(3) 3 2
O2 Ba1 O3 134.23(18) . 11_444
O2 Ba1 O3 60.0(2) 3 11_444
O2 Ba1 O3 100.44(14) 2 11_444
O4 Ba1 O3 81.70(15) 10_554 11_444
O4 Ba1 O3 46.72(19) 11_444 11_444
O4 Ba1 O3 121.4(2) 12_454 11_444
O5 Ba1 O3 179.44(16) . 11_444
O5 Ba1 O3 104.27(9) 3 11_444
O5 Ba1 O3 104.94(9) 2 11_444
O2 Ba1 O3 60.0(2) . 10_554
O2 Ba1 O3 100.44(14) 3 10_554
O2 Ba1 O3 134.23(18) 2 10_554
O4 Ba1 O3 46.72(19) 10_554 10_554
O4 Ba1 O3 121.4(2) 11_444 10_554
O4 Ba1 O3 81.69(15) 12_454 10_554
O5 Ba1 O3 104.27(9) . 10_554
O5 Ba1 O3 104.94(9) 3 10_554
O5 Ba1 O3 179.44(17) 2 10_554
O3 Ba1 O3 75.3(3) 11_444 10_554
O2 Ba1 O3 100.44(14) . 12_454
O2 Ba1 O3 134.23(18) 3 12_454
O2 Ba1 O3 60.0(2) 2 12_454
O4 Ba1 O3 121.4(2) 10_554 12_454
O4 Ba1 O3 81.69(15) 11_444 12_454
O4 Ba1 O3 46.72(19) 12_454 12_454
O5 Ba1 O3 104.94(9) . 12_454
O5 Ba1 O3 179.44(17) 3 12_454
O5 Ba1 O3 104.27(9) 2 12_454
O3 Ba1 O3 75.3(3) 11_444 12_454
O3 Ba1 O3 75.3(3) 10_554 12_454
O1 Li1 O1 117.92(19) 16_554 18_444
O1 Li1 O1 117.92(19) 16_554 17_544
O1 Li1 O1 117.92(19) 18_444 17_544
O1 Li1 B1 27.6(3) 16_554 16_554
O1 Li1 B1 133.7(3) 18_444 16_554
O1 Li1 B1 108.4(3) 17_544 16_554
O1 Li1 B1 108.4(3) 16_554 18_444
O1 Li1 B1 27.6(3) 18_444 18_444
O1 Li1 B1 133.7(3) 17_544 18_444
B1 Li1 B1 112.8(2) 16_554 18_444
O1 Li1 B1 133.7(3) 16_554 17_544
O1 Li1 B1 108.4(3) 18_444 17_544
O1 Li1 B1 27.6(3) 17_544 17_544
B1 Li1 B1 112.8(2) 16_554 17_544
B1 Li1 B1 112.8(2) 18_444 17_544
O1 Li1 Ba1 98.4(4) 16_554 .
O1 Li1 Ba1 98.4(4) 18_444 .
O1 Li1 Ba1 98.4(4) 17_544 .
B1 Li1 Ba1 74.1(3) 16_554 .
B1 Li1 Ba1 74.1(3) 18_444 .
B1 Li1 Ba1 74.1(3) 17_544 .
O2 B1 O5 122.5(8) . 10_554
O2 B1 O1 119.8(7) . .
O5 B1 O1 117.6(7) 10_554 .
O2 B1 Li1 158.4(6) . 10_554
O5 B1 Li1 78.4(6) 10_554 10_554
O1 B1 Li1 39.2(3) . 10_554
O3 B2 O4 122.9(8) 18_554 .
O3 B2 O1 117.9(8) 18_554 .
O4 B2 O1 119.3(7) . .
O3 B3 O4 109.9(7) . .
O3 B3 O2 112.5(7) . .
O4 B3 O2 113.11(19) . .
O3 B3 O5 115.93(18) . .
O4 B3 O5 105.2(6) . .
O2 B3 O5 99.8(6) . .
B1 O1 B2 119.91(17) . .
B1 O1 Li1 113.2(6) . 10_554
B2 O1 Li1 126.6(6) . 10_554
B1 O2 B3 121.2(5) . .
B1 O2 Ba1 129.5(5) . .
B3 O2 Ba1 106.2(3) . .
B2 O3 B3 120.0(9) 12_454 .
B2 O3 Ba1 140.4(5) 12_454 16_554
B3 O3 Ba1 95.9(6) . 16_554
B2 O4 B3 122.4(5) . .
B2 O4 Ba1 126.2(5) . 16_554
B3 O4 Ba1 101.9(4) . 16_554
B1 O5 B3 117.6(8) 16_554 .
B1 O5 Ba1 139.4(5) 16_554 .
B3 O5 Ba1 98.6(5) . .

loop_
_geom_bond_atom_site_label_1
_geom_bond_atom_site_label_2
_geom_bond_distance
_geom_bond_site_symmetry_2
Ba1 O2 2.895(5) .
Ba1 O2 2.895(5) 3
Ba1 O2 2.895(5) 2
Ba1 O4 2.914(5) 10_554
Ba1 O4 2.914(5) 11_444
Ba1 O4 2.914(5) 12_454
Ba1 O5 3.043(9) .
Ba1 O5 3.043(9) 3
Ba1 O5 3.043(9) 2
Ba1 O3 3.056(10) 11_444
Ba1 O3 3.056(10) 10_554
Ba1 O3 3.056(10) 12_454
Li1 O1 1.904(3) 16_554
Li1 O1 1.904(3) 18_444
Li1 O1 1.904(3) 17_544
Li1 B1 2.768(8) 16_554
Li1 B1 2.768(8) 18_444
Li1 B1 2.768(8) 17_544
B1 O2 1.336(10) .
B1 O5 1.386(12) 10_554
B1 O1 1.394(11) .
B1 Li1 2.768(8) 10_554
B2 O3 1.311(13) 18_554
B2 O4 1.366(10) .
B2 O1 1.410(11) .
B3 O3 1.445(10) .
B3 O4 1.450(9) .
B3 O2 1.477(9) .
B3 O5 1.516(11) .
O1 Li1 1.904(3) 10_554
O3 B2 1.311(13) 12_454
O3 Ba1 3.056(10) 16_554
O4 Ba1 2.914(5) 16_554
O5 B1 1.386(12) 16_554
